data_1532853
loop_
_publ_author_name
'Masuda, T.'
'Chakoumakos, B.C.'
'Nygren, C.L.'
'Imai, S.'
'Uchinokura, K.'

_publ_section_title
;
 A novel germanate, Cu2 Fe2 Ge4 O13, with a four tetrahedra oligomer
;
_journal_name_full 'Journal of Solid State Chemistry'
_journal_page_first 175
_journal_page_last 179
_journal_volume 176
_journal_year 2003
_chemical_formula_sum 'Cu2 Fe2 Ge4 O13'
_chemical_name_systematic 'Cu2 Fe2 (Ge4 O13)'
_space_group_IT_number 11
_symmetry_space_group_name_Hall '-P 2yb'
_symmetry_space_group_name_H-M 'P 1 21/m 1'
_cell_angle_alpha 90
_cell_angle_beta 96.145
_cell_angle_gamma 90
_cell_formula_units_Z 2
_cell_length_a 12.105
_cell_length_b 8.5073
_cell_length_c 4.8736
_cell_volume 499.004
_citation_journal_id_ASTM JSSCBI
_cod_data_source_file Masuda_JSSCBI_2003_226.cif
_cod_data_source_block Cu2Fe2Ge4O13
_cod_original_cell_volume 499.0038
_cod_database_code 1532853

loop_
_symmetry_equiv_pos_as_xyz
x,y,z
-x,y+1/2,-z
-x,-y,-z
x,-y-1/2,z

loop_
_atom_site_label
_atom_site_type_symbol
_atom_site_fract_x
_atom_site_fract_y
_atom_site_fract_z
_atom_site_occupancy
_atom_site_U_iso_or_equiv
Ge1 Ge+4 0.73996 0.75 0.99333 1 0.0
O2 O-2 0.4969 0.5828 0.7025 1 0.0
Cu1 Cu+2 0.62557 0.49662 0.54329 1 0.0
O8 O-2 0.6274 0.25 0.9338 1 0.0
O3 O-2 0.7578 0.4201 0.3655 1 0.0
O9 O-2 0.0642 0.25 0.2198 1 0.0
O4 O-2 0.9963 0.4253 0.7081 1 0.0
O6 O-2 0.3869 0.25 0.8547 1 0.0
O5 O-2 0.8315 0.75 0.2951 1 0.0
O1 O-2 0.7477 0.584 0.7848 1 0.0
Ge4 Ge+4 0.98773 0.25 0.89357 1 0.0
O7 O-2 0.8465 0.25 0.9275 1 0.0
Fe1 Fe+3 0.87587 0.56133 0.54825 1 0.0
Ge2 Ge+4 0.50508 0.25 0.09433 1 0.0
Ge3 Ge+4 0.75264 0.25 0.1624 1 0.0
